data_1556511
loop_
_publ_author_name
'Vindus, D.'
'Niemeyer, M.'

_publ_section_title
;
 Hetero- and Homoleptic Magnesium Triazenides
;
_journal_name_full Inorganics
_journal_page_first 33
_journal_paper_doi 10.3390/inorganics5020033
_journal_volume 5
_journal_year 2017
_chemical_formula_sum 'C90 H104 I4 Mg3 N6'
_chemical_formula_weight 1850.32
_space_group_IT_number 61
_space_group_name_Hall '-P 2ac 2ab'
_space_group_name_H-M_alt 'P b c a'
_symmetry_cell_setting orthorhombic
_symmetry_space_group_name_H-M 'P b c a'
_atom_sites_solution_hydrogens geom
_atom_sites_solution_primary direct
_atom_sites_solution_secondary difmap
_cell_angle_alpha 90.00
_cell_angle_beta 90.00
_cell_angle_gamma 90.00
_cell_formula_units_Z 8
_cell_length_a 20.4142(4)
_cell_length_b 22.2202(4)
_cell_length_c 39.3523(7)
_cell_measurement_reflns_used 4447
_cell_measurement_temperature 173(2)
_cell_measurement_theta_max 18.8
_cell_measurement_theta_min 2.2
_cell_volume 17850.5(6)
_computing_structure_refinement 'SHELXL-97 (Sheldrick, 1997)'
_computing_structure_solution 'SHELXS-97 (Sheldrick, 1990)'
_diffrn_ambient_temperature 173(2)
_diffrn_measured_fraction_theta_full 0.998
_diffrn_measured_fraction_theta_max 0.998
_diffrn_measurement_device_type 'Bruker Smart Apex 2'
_diffrn_measurement_method '\w scans'
_diffrn_radiation_monochromator graphite
_diffrn_radiation_source 'fine-focus sealed tube'
_diffrn_radiation_type MoK\a
_diffrn_radiation_wavelength 0.71073
_diffrn_reflns_av_R_equivalents 0.2537
_diffrn_reflns_av_sigmaI/netI 0.3059
_diffrn_reflns_limit_h_max 26
_diffrn_reflns_limit_h_min -25
_diffrn_reflns_limit_k_max 24
_diffrn_reflns_limit_k_min -29
_diffrn_reflns_limit_l_max 51
_diffrn_reflns_limit_l_min -51
_diffrn_reflns_number 188607
_diffrn_reflns_theta_full 27.91
_diffrn_reflns_theta_max 27.91
_diffrn_reflns_theta_min 1.70
_exptl_absorpt_coefficient_mu 1.462
_exptl_absorpt_correction_T_max 0.517
_exptl_absorpt_correction_T_min 0.426
_exptl_absorpt_correction_type multi-scan
_exptl_crystal_colour 'pale yellow'
_exptl_crystal_density_diffrn 1.377
_exptl_crystal_density_method 'not measured'
_exptl_crystal_description prism
_exptl_crystal_F_000 7472
_exptl_crystal_size_max 0.30
_exptl_crystal_size_mid 0.20
_exptl_crystal_size_min 0.15
_refine_diff_density_max 0.550
_refine_diff_density_min -0.635
_refine_diff_density_rms 0.093
_refine_ls_extinction_method none
_refine_ls_goodness_of_fit_ref 0.653
_refine_ls_hydrogen_treatment mixed
_refine_ls_matrix_type full
_refine_ls_number_parameters 952
_refine_ls_number_reflns 21302
_refine_ls_number_restraints 0
_refine_ls_restrained_S_all 0.653
_refine_ls_R_factor_all 0.2154
_refine_ls_R_factor_gt 0.0411
_refine_ls_shift/su_max 0.002
_refine_ls_shift/su_mean 0.000
_refine_ls_structure_factor_coef Fsqd
_refine_ls_weighting_details 'calc w=1/[\s^2^(Fo^2^)+(0.0000P)^2^] where P=(Fo^2^+2Fc^2^)/3'
_refine_ls_weighting_scheme calc
_refine_ls_wR_factor_gt 0.0470
_refine_ls_wR_factor_ref 0.0665
_reflns_number_gt 6128
_reflns_number_total 21302
_reflns_threshold_expression >2sigma(I)
_cod_data_source_file Inorganics-2017-5-33.cif
_cod_data_source_block 3a
_cod_original_sg_symbol_H-M Pbca
_cod_database_code 1556511

loop_
_symmetry_equiv_pos_as_xyz
'x, y, z'
'-x+1/2, -y, z+1/2'
'-x, y+1/2, -z+1/2'
'x+1/2, -y+1/2, -z'
'-x, -y, -z'
'x-1/2, y, -z-1/2'
'x, -y-1/2, z-1/2'
'-x-1/2, y-1/2, z'

loop_
_atom_site_label
_atom_site_type_symbol
_atom_site_fract_x
_atom_site_fract_y
_atom_site_fract_z
_atom_site_U_iso_or_equiv
_atom_site_adp_type
_atom_site_occupancy
_atom_site_symmetry_multiplicity
_atom_site_calc_flag
_atom_site_refinement_flags
_atom_site_disorder_assembly
_atom_site_disorder_group
Mg1 Mg 0.34201(11) 0.39724(9) 0.13833(4) 0.0344(6) Uani 1 1 d . . .
Mg2 Mg 0.34862(11) 0.39144(9) 0.23226(4) 0.0401(6) Uani 1 1 d . . .
Mg3 Mg 0.35192(11) 0.38880(8) 0.32486(4) 0.0344(6) Uani 1 1 d . . .
I1 I 0.27234(2) 0.330707(19) 0.186530(10) 0.05323(15) Uani 1 1 d . . .
I2 I 0.41954(2) 0.455291(17) 0.184935(9) 0.04035(12) Uani 1 1 d . . .
I3 I 0.41046(2) 0.316665(17) 0.277287(9) 0.04078(12) Uani 1 1 d . . .
I4 I 0.27883(2) 0.456245(18) 0.278967(10) 0.04654(13) Uani 1 1 d . . .
N1 N 0.3442(2) 0.3513(2) 0.09241(10) 0.0247(12) Uani 1 1 d . . .
N2 N 0.3035(2) 0.3891(2) 0.07734(11) 0.0286(13) Uani 1 1 d . . .
N3 N 0.2890(2) 0.43326(19) 0.09827(10) 0.0285(13) Uani 1 1 d . . .
N4 N 0.3744(2) 0.4414(2) 0.36662(10) 0.0300(13) Uani 1 1 d . . .
N5 N 0.3377(2) 0.4109(2) 0.38743(10) 0.0291(13) Uani 1 1 d . . .
N6 N 0.3100(2) 0.36573(19) 0.37107(10) 0.0224(12) Uani 1 1 d . . .
C11 C 0.3632(3) 0.3009(2) 0.07169(13) 0.0243(15) Uani 1 1 d . . .
C12 C 0.4277(3) 0.2823(2) 0.07510(13) 0.0296(16) Uani 1 1 d . . .
C13 C 0.4505(3) 0.2334(3) 0.05652(14) 0.0400(18) Uani 1 1 d . . .
H13A H 0.4950 0.2214 0.0582 0.048 Uiso 1 1 calc R . .
C14 C 0.4076(4) 0.2023(3) 0.03546(14) 0.0413(18) Uani 1 1 d . . .
H14A H 0.4226 0.1680 0.0233 0.050 Uiso 1 1 calc R . .
C15 C 0.3432(3) 0.2209(3) 0.03204(14) 0.0351(17) Uani 1 1 d . . .
H15A H 0.3148 0.2000 0.0170 0.042 Uiso 1 1 calc R . .
C16 C 0.3196(3) 0.2699(2) 0.05037(13) 0.0253(15) Uani 1 1 d . . .
C21 C 0.4761(3) 0.3179(3) 0.09639(14) 0.0322(16) Uani 1 1 d . . .
C22 C 0.4912(3) 0.3019(3) 0.12957(15) 0.0375(17) Uani 1 1 d . . .
C23 C 0.5379(3) 0.3345(3) 0.14716(15) 0.0427(18) Uani 1 1 d . . .
H23A H 0.5468 0.3243 0.1701 0.051 Uiso 1 1 calc R . .
C24 C 0.5717(3) 0.3811(3) 0.13261(17) 0.0450(19) Uani 1 1 d . . .
C25 C 0.5557(3) 0.3972(3) 0.10001(17) 0.049(2) Uani 1 1 d . . .
H25A H 0.5767 0.4312 0.0903 0.059 Uiso 1 1 calc R . .
C26 C 0.5097(3) 0.3655(3) 0.08042(16) 0.0374(18) Uani 1 1 d . . .
C31 C 0.2499(3) 0.2865(2) 0.04506(13) 0.0271(16) Uani 1 1 d . . .
C32 C 0.2021(3) 0.2706(2) 0.06904(13) 0.0270(16) Uani 1 1 d . . .
C33 C 0.1364(3) 0.2833(2) 0.06227(15) 0.0412(18) Uani 1 1 d . . .
H33A H 0.1042 0.2727 0.0787 0.049 Uiso 1 1 calc R . .
C34 C 0.1167(4) 0.3106(3) 0.03259(17) 0.0445(19) Uani 1 1 d . . .
C35 C 0.1640(4) 0.3263(3) 0.00954(14) 0.0385(18) Uani 1 1 d . . .
H35A H 0.1512 0.3459 -0.0108 0.046 Uiso 1 1 calc R . .
C36 C 0.2304(3) 0.3143(2) 0.01498(13) 0.0319(16) Uani 1 1 d . . .
C41 C 0.2389(3) 0.4717(2) 0.08505(13) 0.0289(16) Uani 1 1 d . . .
C42 C 0.2374(3) 0.5328(2) 0.09415(12) 0.0251(15) Uani 1 1 d . . .
C43 C 0.1882(3) 0.5682(2) 0.08067(13) 0.0343(17) Uani 1 1 d . . .
H43A H 0.1874 0.6099 0.0861 0.041 Uiso 1 1 calc R . .
C44 C 0.1400(3) 0.5451(3) 0.05960(13) 0.0381(17) Uani 1 1 d . . .
H44A H 0.1065 0.5705 0.0509 0.046 Uiso 1 1 calc R . .
C45 C 0.1413(3) 0.4845(3) 0.05146(13) 0.0354(17) Uani 1 1 d . . .
H45A H 0.1083 0.4676 0.0374 0.042 Uiso 1 1 calc R . .
C46 C 0.1910(3) 0.4490(3) 0.06399(13) 0.0314(16) Uani 1 1 d . . .
H46A H 0.1923 0.4076 0.0579 0.038 Uiso 1 1 calc R . .
C51 C 0.2855(3) 0.5610(2) 0.11822(13) 0.0268(15) Uani 1 1 d . . .
C52 C 0.2633(3) 0.5778(2) 0.15048(13) 0.0280(15) Uani 1 1 d . . .
C53 C 0.3058(3) 0.6095(2) 0.17207(14) 0.0338(17) Uani 1 1 d . . .
H53A H 0.2906 0.6204 0.1940 0.041 Uiso 1 1 calc R . .
C54 C 0.3684(3) 0.6256(2) 0.16283(14) 0.0313(17) Uani 1 1 d . . .
C55 C 0.3900(3) 0.6079(2) 0.13130(14) 0.0348(17) Uani 1 1 d . . .
H55A H 0.4336 0.6174 0.1247 0.042 Uiso 1 1 calc R . .
C56 C 0.3494(3) 0.5760(2) 0.10829(14) 0.0299(16) Uani 1 1 d . . .
C61 C 0.4057(3) 0.4923(3) 0.38135(13) 0.0318(17) Uani 1 1 d . . .
C62 C 0.4646(3) 0.5085(3) 0.36729(15) 0.0399(18) Uani 1 1 d . . .
C63 C 0.4990(3) 0.5588(3) 0.37961(16) 0.061(2) Uani 1 1 d . . .
H63A H 0.5402 0.5695 0.3702 0.073 Uiso 1 1 calc R . .
C64 C 0.4717(4) 0.5926(3) 0.40581(18) 0.081(3) Uani 1 1 d . . .
H64A H 0.4936 0.6273 0.4142 0.098 Uiso 1 1 calc R . .
C65 C 0.4132(4) 0.5753(3) 0.41937(16) 0.071(2) Uani 1 1 d . . .
H65A H 0.3962 0.5980 0.4378 0.085 Uiso 1 1 calc R . .
C66 C 0.3767(3) 0.5263(3) 0.40785(14) 0.0433(19) Uani 1 1 d . . .
C71 C 0.4952(3) 0.4753(2) 0.33795(13) 0.0253(15) Uani 1 1 d . . .
C72 C 0.5374(3) 0.4265(3) 0.34353(15) 0.0367(18) Uani 1 1 d . . .
C73 C 0.5667(3) 0.3997(2) 0.31587(18) 0.0403(17) Uani 1 1 d . . .
H73A H 0.5954 0.3667 0.3196 0.048 Uiso 1 1 calc R . .
C74 C 0.5562(3) 0.4187(3) 0.28323(16) 0.0412(18) Uani 1 1 d . . .
C75 C 0.5145(3) 0.4667(3) 0.27804(14) 0.0394(17) Uani 1 1 d . . .
H75A H 0.5064 0.4802 0.2555 0.047 Uiso 1 1 calc R . .
C76 C 0.4841(3) 0.4957(3) 0.30495(15) 0.0330(16) Uani 1 1 d . . .
C81 C 0.3124(4) 0.5154(3) 0.42369(15) 0.0355(18) Uani 1 1 d . . .
C82 C 0.3093(4) 0.4879(3) 0.45583(16) 0.046(2) Uani 1 1 d . . .
C83 C 0.2507(4) 0.4867(3) 0.47328(15) 0.047(2) Uani 1 1 d . . .
H83A H 0.2495 0.4690 0.4953 0.057 Uiso 1 1 calc R . .
C84 C 0.1939(4) 0.5102(3) 0.45987(17) 0.0404(19) Uani 1 1 d . . .
C85 C 0.1965(3) 0.5337(2) 0.42743(16) 0.0437(19) Uani 1 1 d . . .
H85A H 0.1573 0.5481 0.4172 0.052 Uiso 1 1 calc R . .
C86 C 0.2552(4) 0.5370(2) 0.40912(14) 0.0350(17) Uani 1 1 d . . .
C91 C 0.2649(3) 0.3327(3) 0.39227(13) 0.0289(16) Uani 1 1 d . . .
C92 C 0.2532(3) 0.2712(3) 0.38514(13) 0.0295(16) Uani 1 1 d . . .
C93 C 0.2096(3) 0.2408(2) 0.40602(14) 0.0342(17) Uani 1 1 d . . .
H93A H 0.2020 0.1991 0.4022 0.041 Uiso 1 1 calc R . .
C94 C 0.1767(3) 0.2693(3) 0.43232(15) 0.0466(19) Uani 1 1 d . . .
H94A H 0.1467 0.2475 0.4460 0.056 Uiso 1 1 calc R . .
C95 C 0.1878(3) 0.3296(3) 0.43852(15) 0.054(2) Uani 1 1 d . . .
H95A H 0.1661 0.3491 0.4568 0.064 Uiso 1 1 calc R . .
C96 C 0.2302(3) 0.3613(2) 0.41829(13) 0.0320(16) Uani 1 1 d . . .
H96A H 0.2360 0.4032 0.4220 0.038 Uiso 1 1 calc R . .
C101 C 0.2891(3) 0.2365(2) 0.35836(13) 0.0278(16) Uani 1 1 d . . .
C102 C 0.3530(3) 0.2166(3) 0.36353(16) 0.0394(18) Uani 1 1 d . . .
C103 C 0.3825(3) 0.1779(3) 0.33983(18) 0.056(2) Uani 1 1 d . . .
H10A H 0.4260 0.1643 0.3436 0.067 Uiso 1 1 calc R . .
C104 C 0.3492(4) 0.1591(3) 0.31112(19) 0.062(2) Uani 1 1 d . . .
C105 C 0.2878(4) 0.1809(3) 0.30618(15) 0.050(2) Uani 1 1 d . . .
H10B H 0.2652 0.1696 0.2861 0.060 Uiso 1 1 calc R . .
C106 C 0.2561(3) 0.2192(2) 0.32900(14) 0.0317(17) Uani 1 1 d . . .
C107 C 0.3922(3) 0.2348(3) 0.39488(17) 0.0492(19) Uani 1 1 d . . .
H10C H 0.3646 0.2636 0.4082 0.059 Uiso 1 1 calc R . .
C108 C 0.4550(4) 0.2671(3) 0.38573(17) 0.097(3) Uani 1 1 d . . .
H10D H 0.4450 0.3013 0.3709 0.145 Uiso 1 1 calc R . .
H10E H 0.4844 0.2393 0.3739 0.145 Uiso 1 1 calc R . .
H10F H 0.4762 0.2817 0.4065 0.145 Uiso 1 1 calc R . .
C109 C 0.4082(3) 0.1818(3) 0.41812(15) 0.068(2) Uani 1 1 d . . .
H10G H 0.3674 0.1633 0.4260 0.102 Uiso 1 1 calc R . .
H10H H 0.4334 0.1961 0.4377 0.102 Uiso 1 1 calc R . .
H10I H 0.4340 0.1520 0.4055 0.102 Uiso 1 1 calc R . .
C110 C 0.3820(5) 0.1156(4) 0.2860(2) 0.132(5) Uani 1 1 d . . .
H11N H 0.3401 0.1036 0.2747 0.158 Uiso 1 1 calc R . .
C111 C 0.4088(4) 0.1402(3) 0.25734(16) 0.103(3) Uani 1 1 d . . .
H11A H 0.4247 0.1080 0.2425 0.155 Uiso 1 1 calc R . .
H11B H 0.4454 0.1665 0.2637 0.155 Uiso 1 1 calc R . .
H11C H 0.3754 0.1639 0.2454 0.155 Uiso 1 1 calc R . .
C112 C 0.3949(5) 0.0596(3) 0.29869(19) 0.150(5) Uani 1 1 d . . .
H11D H 0.4034 0.0317 0.2799 0.225 Uiso 1 1 calc R . .
H11E H 0.3571 0.0454 0.3118 0.225 Uiso 1 1 calc R . .
H11F H 0.4335 0.0614 0.3135 0.225 Uiso 1 1 calc R . .
C113 C 0.1878(3) 0.2399(3) 0.32136(14) 0.0435(19) Uani 1 1 d . . .
H11G H 0.1750 0.2692 0.3395 0.052 Uiso 1 1 calc R . .
C114 C 0.1841(3) 0.2733(3) 0.28702(15) 0.074(2) Uani 1 1 d . . .
H11H H 0.2138 0.3080 0.2875 0.111 Uiso 1 1 calc R . .
H11I H 0.1392 0.2872 0.2831 0.111 Uiso 1 1 calc R . .
H11J H 0.1971 0.2460 0.2687 0.111 Uiso 1 1 calc R . .
C115 C 0.1372(3) 0.1888(3) 0.32180(15) 0.063(2) Uani 1 1 d . . .
H11K H 0.1343 0.1721 0.3448 0.095 Uiso 1 1 calc R . .
H11L H 0.1507 0.1572 0.3059 0.095 Uiso 1 1 calc R . .
H11M H 0.0943 0.2046 0.3150 0.095 Uiso 1 1 calc R . .
C221 C 0.4555(3) 0.2498(3) 0.14617(13) 0.059(2) Uani 1 1 d . . .
H22A H 0.4689 0.2466 0.1700 0.089 Uiso 1 1 calc R . .
H22B H 0.4664 0.2123 0.1343 0.089 Uiso 1 1 calc R . .
H22C H 0.4081 0.2567 0.1450 0.089 Uiso 1 1 calc R . .
C241 C 0.6247(3) 0.4156(3) 0.15148(15) 0.064(2) Uani 1 1 d . . .
H24A H 0.6531 0.4362 0.1351 0.097 Uiso 1 1 calc R . .
H24B H 0.6509 0.3876 0.1651 0.097 Uiso 1 1 calc R . .
H24C H 0.6043 0.4455 0.1665 0.097 Uiso 1 1 calc R . .
C261 C 0.4951(3) 0.3834(3) 0.04425(14) 0.066(2) Uani 1 1 d . . .
H26A H 0.4482 0.3914 0.0418 0.100 Uiso 1 1 calc R . .
H26B H 0.5079 0.3506 0.0289 0.100 Uiso 1 1 calc R . .
H26C H 0.5199 0.4197 0.0385 0.100 Uiso 1 1 calc R . .
C321 C 0.2203(3) 0.2393(2) 0.10185(12) 0.0373(17) Uani 1 1 d . . .
H32A H 0.2444 0.2023 0.0967 0.056 Uiso 1 1 calc R . .
H32B H 0.1803 0.2294 0.1145 0.056 Uiso 1 1 calc R . .
H32C H 0.2478 0.2661 0.1156 0.056 Uiso 1 1 calc R . .
C341 C 0.0455(3) 0.3235(3) 0.02613(15) 0.073(2) Uani 1 1 d . . .
H34A H 0.0408 0.3448 0.0044 0.109 Uiso 1 1 calc R . .
H34B H 0.0282 0.3487 0.0445 0.109 Uiso 1 1 calc R . .
H34C H 0.0211 0.2856 0.0252 0.109 Uiso 1 1 calc R . .
C361 C 0.2801(3) 0.3337(2) -0.01126(12) 0.0480(19) Uani 1 1 d . . .
H36A H 0.3178 0.3521 0.0001 0.072 Uiso 1 1 calc R . .
H36B H 0.2601 0.3630 -0.0267 0.072 Uiso 1 1 calc R . .
H36C H 0.2946 0.2985 -0.0242 0.072 Uiso 1 1 calc R . .
C521 C 0.1958(3) 0.5629(3) 0.16311(14) 0.0388(18) Uani 1 1 d . . .
H52A H 0.1737 0.5383 0.1452 0.047 Uiso 1 1 calc R . .
C522 C 0.1975(3) 0.5245(3) 0.19622(14) 0.058(2) Uani 1 1 d . . .
H52B H 0.2220 0.4873 0.1921 0.087 Uiso 1 1 calc R . .
H52C H 0.1526 0.5146 0.2031 0.087 Uiso 1 1 calc R . .
H52D H 0.2189 0.5475 0.2143 0.087 Uiso 1 1 calc R . .
C523 C 0.1541(3) 0.6199(3) 0.16871(13) 0.054(2) Uani 1 1 d . . .
H52E H 0.1507 0.6423 0.1473 0.081 Uiso 1 1 calc R . .
H52F H 0.1749 0.6453 0.1860 0.081 Uiso 1 1 calc R . .
H52G H 0.1102 0.6084 0.1764 0.081 Uiso 1 1 calc R . .
C541 C 0.4127(3) 0.6609(2) 0.18655(14) 0.0378(16) Uani 1 1 d . . .
H54A H 0.4589 0.6522 0.1797 0.045 Uiso 1 1 calc R . .
C542 C 0.4058(4) 0.6438(3) 0.22370(15) 0.092(3) Uani 1 1 d . . .
H54B H 0.4149 0.6007 0.2264 0.137 Uiso 1 1 calc R . .
H54C H 0.3611 0.6524 0.2314 0.137 Uiso 1 1 calc R . .
H54D H 0.4370 0.6671 0.2373 0.137 Uiso 1 1 calc R . .
C543 C 0.4017(3) 0.7279(3) 0.18184(17) 0.084(3) Uani 1 1 d . . .
H54E H 0.4044 0.7379 0.1576 0.126 Uiso 1 1 calc R . .
H54F H 0.4352 0.7503 0.1944 0.126 Uiso 1 1 calc R . .
H54G H 0.3582 0.7387 0.1905 0.126 Uiso 1 1 calc R . .
C561 C 0.3758(3) 0.5615(3) 0.07254(13) 0.0377(18) Uani 1 1 d . . .
H56A H 0.3461 0.5307 0.0623 0.045 Uiso 1 1 calc R . .
C562 C 0.4446(3) 0.5354(3) 0.07253(15) 0.077(2) Uani 1 1 d . . .
H56B H 0.4455 0.4990 0.0866 0.115 Uiso 1 1 calc R . .
H56C H 0.4753 0.5651 0.0818 0.115 Uiso 1 1 calc R . .
H56D H 0.4573 0.5252 0.0492 0.115 Uiso 1 1 calc R . .
C563 C 0.3718(4) 0.6183(3) 0.05007(15) 0.109(4) Uani 1 1 d . . .
H56E H 0.3270 0.6340 0.0503 0.164 Uiso 1 1 calc R . .
H56F H 0.3842 0.6080 0.0267 0.164 Uiso 1 1 calc R . .
H56G H 0.4019 0.6490 0.0589 0.164 Uiso 1 1 calc R . .
C721 C 0.5533(3) 0.4065(3) 0.37909(14) 0.069(2) Uani 1 1 d . . .
H72A H 0.5832 0.3720 0.3782 0.104 Uiso 1 1 calc R . .
H72B H 0.5129 0.3948 0.3908 0.104 Uiso 1 1 calc R . .
H72C H 0.5742 0.4397 0.3914 0.104 Uiso 1 1 calc R . .
C741 C 0.5899(3) 0.3864(3) 0.25339(15) 0.075(2) Uani 1 1 d . . .
H74A H 0.5566 0.3685 0.2385 0.112 Uiso 1 1 calc R . .
H74B H 0.6185 0.3546 0.2622 0.112 Uiso 1 1 calc R . .
H74C H 0.6161 0.4154 0.2404 0.112 Uiso 1 1 calc R . .
C761 C 0.4411(3) 0.5496(3) 0.29807(14) 0.057(2) Uani 1 1 d . . .
H76A H 0.3996 0.5451 0.3103 0.086 Uiso 1 1 calc R . .
H76B H 0.4324 0.5525 0.2736 0.086 Uiso 1 1 calc R . .
H76C H 0.4634 0.5862 0.3058 0.086 Uiso 1 1 calc R . .
C821 C 0.3697(3) 0.4575(3) 0.46970(14) 0.078(3) Uani 1 1 d . . .
H82A H 0.3581 0.4345 0.4901 0.117 Uiso 1 1 calc R . .
H82B H 0.4025 0.4880 0.4755 0.117 Uiso 1 1 calc R . .
H82C H 0.3877 0.4302 0.4525 0.117 Uiso 1 1 calc R . .
C841 C 0.1316(3) 0.5113(3) 0.48030(15) 0.060(2) Uani 1 1 d . . .
H84A H 0.1385 0.5348 0.5011 0.090 Uiso 1 1 calc R . .
H84B H 0.1191 0.4701 0.4863 0.090 Uiso 1 1 calc R . .
H84C H 0.0966 0.5298 0.4668 0.090 Uiso 1 1 calc R . .
C861 C 0.2555(3) 0.5635(2) 0.37359(13) 0.054(2) Uani 1 1 d . . .
H86A H 0.2964 0.5858 0.3700 0.081 Uiso 1 1 calc R . .
H86B H 0.2182 0.5909 0.3710 0.081 Uiso 1 1 calc R . .
H86C H 0.2522 0.5311 0.3568 0.081 Uiso 1 1 calc R . .

loop_
_atom_site_aniso_label
_atom_site_aniso_U_11
_atom_site_aniso_U_22
_atom_site_aniso_U_33
_atom_site_aniso_U_23
_atom_site_aniso_U_13
_atom_site_aniso_U_12
Mg1 0.0364(16) 0.0356(14) 0.0311(12) -0.0039(10) -0.0045(11) 0.0048(11)
Mg2 0.0503(17) 0.0418(13) 0.0283(11) -0.0031(10) 0.0013(11) -0.0037(12)
Mg3 0.0452(17) 0.0330(13) 0.0251(11) -0.0043(9) 0.0021(11) -0.0010(11)
I1 0.0594(4) 0.0635(3) 0.0368(2) -0.0042(2) -0.0001(3) -0.0252(3)
I2 0.0446(3) 0.0444(3) 0.0320(2) 0.0004(2) -0.0044(2) -0.0094(3)
I3 0.0522(3) 0.0369(3) 0.0333(2) -0.0031(2) 0.0042(2) 0.0012(2)
I4 0.0521(4) 0.0522(3) 0.0353(2) -0.0018(2) -0.0009(2) 0.0071(3)
N1 0.014(3) 0.031(3) 0.029(3) -0.001(2) 0.001(2) -0.004(3)
N2 0.028(4) 0.023(3) 0.034(3) 0.000(2) -0.004(3) -0.002(3)
N3 0.028(4) 0.024(3) 0.034(3) -0.011(2) 0.004(3) -0.001(3)
N4 0.028(4) 0.030(3) 0.033(3) -0.003(2) 0.010(3) -0.011(3)
N5 0.031(4) 0.027(3) 0.029(3) -0.004(2) -0.006(3) -0.005(3)
N6 0.025(4) 0.017(3) 0.025(3) 0.004(2) 0.002(2) -0.005(2)
C11 0.023(5) 0.025(4) 0.025(3) 0.002(3) 0.002(3) 0.006(3)
C12 0.030(5) 0.024(4) 0.035(4) 0.003(3) 0.008(3) 0.004(4)
C13 0.032(5) 0.028(4) 0.060(5) 0.008(3) 0.007(4) 0.001(4)
C14 0.052(6) 0.027(4) 0.045(4) -0.005(3) 0.016(4) -0.010(4)
C15 0.037(5) 0.028(4) 0.040(4) -0.006(3) 0.009(4) -0.004(4)
C16 0.029(5) 0.023(4) 0.024(3) 0.008(3) 0.001(3) -0.003(3)
C21 0.024(5) 0.030(4) 0.043(4) 0.006(3) 0.004(3) 0.010(3)
C22 0.026(5) 0.037(4) 0.050(4) 0.005(3) 0.002(4) 0.001(4)
C23 0.035(5) 0.051(5) 0.042(4) 0.003(4) -0.005(4) 0.004(4)
C24 0.039(6) 0.041(5) 0.055(5) -0.011(4) -0.006(4) -0.002(4)
C25 0.041(6) 0.036(5) 0.071(5) 0.003(4) 0.008(4) -0.006(4)
C26 0.022(5) 0.031(4) 0.059(5) -0.001(3) 0.001(4) 0.001(4)
C31 0.035(5) 0.024(4) 0.022(3) -0.003(3) 0.005(3) -0.009(3)
C32 0.022(5) 0.028(4) 0.031(4) -0.002(3) -0.009(3) -0.001(3)
C33 0.041(6) 0.042(4) 0.042(4) -0.017(3) 0.008(4) -0.013(4)
C34 0.037(6) 0.051(5) 0.045(4) -0.018(4) -0.020(4) 0.001(4)
C35 0.048(6) 0.038(4) 0.029(4) -0.006(3) -0.013(4) 0.005(4)
C36 0.037(5) 0.031(4) 0.028(3) -0.003(3) -0.001(3) -0.004(4)
C41 0.034(5) 0.025(4) 0.027(3) 0.004(3) 0.004(3) 0.002(3)
C42 0.033(5) 0.020(4) 0.022(3) 0.002(3) 0.007(3) -0.001(3)
C43 0.049(5) 0.024(4) 0.030(4) 0.001(3) -0.004(3) 0.005(4)
C44 0.048(5) 0.035(4) 0.031(4) 0.009(3) 0.002(3) 0.013(4)
C45 0.036(5) 0.044(5) 0.026(3) -0.002(3) -0.014(3) -0.001(4)
C46 0.027(5) 0.033(4) 0.034(4) -0.006(3) 0.000(3) -0.005(4)
C51 0.029(5) 0.016(3) 0.035(4) 0.006(3) -0.003(3) 0.003(3)
C52 0.023(5) 0.026(4) 0.035(4) 0.003(3) 0.005(3) -0.007(3)
C53 0.047(6) 0.022(4) 0.033(4) -0.003(3) 0.005(4) 0.005(4)
C54 0.037(5) 0.022(4) 0.035(4) 0.004(3) -0.003(3) 0.008(3)
C55 0.025(5) 0.040(4) 0.039(4) 0.003(3) 0.004(3) 0.004(3)
C56 0.029(5) 0.021(4) 0.040(4) 0.002(3) 0.006(4) 0.006(3)
C61 0.034(5) 0.033(4) 0.029(3) -0.007(3) 0.004(3) -0.015(4)
C62 0.043(6) 0.032(4) 0.045(4) -0.016(3) -0.001(4) -0.006(4)
C63 0.047(6) 0.054(5) 0.081(5) -0.036(4) 0.025(4) -0.019(4)
C64 0.056(7) 0.075(6) 0.114(7) -0.072(5) 0.023(5) -0.037(5)
C65 0.056(6) 0.075(6) 0.081(5) -0.057(4) 0.030(5) -0.019(5)
C66 0.044(6) 0.048(5) 0.038(4) -0.022(3) 0.005(4) -0.010(4)
C71 0.022(5) 0.023(4) 0.031(4) -0.007(3) 0.008(3) -0.009(3)
C72 0.043(5) 0.033(4) 0.035(4) 0.002(3) -0.014(4) -0.016(4)
C73 0.018(5) 0.022(4) 0.081(5) -0.010(4) -0.004(4) 0.002(3)
C74 0.039(5) 0.043(4) 0.042(4) -0.014(4) 0.007(4) -0.017(4)
C75 0.047(5) 0.042(4) 0.029(3) 0.004(3) -0.010(4) -0.019(4)
C76 0.021(5) 0.028(4) 0.050(4) -0.004(3) 0.003(3) 0.001(3)
C81 0.038(6) 0.034(4) 0.034(4) -0.015(3) 0.010(4) -0.012(4)
C82 0.057(6) 0.047(5) 0.033(4) -0.012(3) -0.002(4) 0.008(4)
C83 0.069(7) 0.045(5) 0.028(4) -0.007(3) 0.005(4) -0.001(5)
C84 0.042(6) 0.036(4) 0.043(4) -0.014(3) 0.013(4) -0.010(4)
C85 0.045(6) 0.027(4) 0.059(5) -0.005(3) 0.001(4) 0.002(4)
C86 0.047(6) 0.024(4) 0.034(4) -0.014(3) 0.009(4) -0.004(4)
C91 0.029(5) 0.031(4) 0.027(3) 0.004(3) -0.002(3) 0.005(3)
C92 0.030(5) 0.029(4) 0.029(3) 0.006(3) -0.005(3) -0.005(3)
C93 0.035(5) 0.028(4) 0.039(4) 0.005(3) -0.001(3) -0.003(3)
C94 0.040(5) 0.046(5) 0.054(5) 0.015(4) 0.017(4) -0.003(4)
C95 0.057(6) 0.053(5) 0.052(4) 0.002(4) 0.021(4) 0.002(4)
C96 0.032(5) 0.032(4) 0.032(3) -0.001(3) 0.008(3) -0.002(4)
C101 0.031(5) 0.017(3) 0.035(4) -0.005(3) 0.009(3) -0.009(3)
C102 0.026(5) 0.030(4) 0.063(5) 0.014(3) 0.003(4) 0.000(4)
C103 0.046(6) 0.034(5) 0.087(6) 0.010(4) 0.026(5) 0.004(4)
C104 0.086(8) 0.040(5) 0.059(5) 0.002(4) 0.034(5) 0.015(5)
C105 0.086(7) 0.030(4) 0.035(4) 0.009(3) 0.007(4) -0.001(4)
C106 0.042(5) 0.015(4) 0.037(4) 0.003(3) 0.002(4) 0.003(3)
C107 0.020(5) 0.040(5) 0.088(5) 0.009(4) -0.017(4) 0.005(4)
C108 0.074(8) 0.104(7) 0.112(7) 0.035(5) -0.047(6) -0.043(6)
C109 0.064(6) 0.057(5) 0.082(5) 0.008(4) -0.001(4) 0.002(5)
C110 0.228(13) 0.072(7) 0.096(7) 0.011(5) 0.110(7) 0.072(7)
C111 0.174(10) 0.075(6) 0.060(5) -0.015(4) 0.027(6) 0.053(6)
C112 0.266(14) 0.053(6) 0.132(8) 0.015(5) 0.109(8) 0.056(8)
C113 0.054(6) 0.033(4) 0.044(4) 0.005(3) -0.017(4) -0.008(4)
C114 0.103(7) 0.046(5) 0.072(5) 0.024(4) -0.028(5) -0.007(5)
C115 0.052(6) 0.048(5) 0.089(5) 0.011(4) -0.020(4) -0.009(4)
C221 0.071(6) 0.063(5) 0.045(4) 0.015(4) 0.003(4) -0.008(5)
C241 0.039(6) 0.079(6) 0.075(5) -0.017(4) -0.010(4) -0.003(4)
C261 0.089(7) 0.047(5) 0.063(5) 0.017(4) -0.019(4) -0.021(4)
C321 0.039(5) 0.035(4) 0.038(4) -0.007(3) 0.008(3) -0.002(4)
C341 0.044(6) 0.098(6) 0.076(5) -0.021(4) -0.023(4) 0.003(5)
C361 0.062(6) 0.049(4) 0.033(4) 0.014(3) 0.002(4) -0.005(4)
C521 0.037(5) 0.041(5) 0.038(4) -0.005(3) 0.001(3) -0.010(4)
C522 0.051(6) 0.063(5) 0.060(5) 0.012(4) 0.014(4) -0.006(4)
C523 0.041(5) 0.056(5) 0.066(5) -0.003(4) -0.001(4) 0.005(4)
C541 0.030(5) 0.037(4) 0.046(4) -0.014(3) -0.008(4) 0.002(4)
C542 0.119(8) 0.104(6) 0.052(5) 0.001(4) -0.019(5) -0.054(6)
C543 0.088(7) 0.053(5) 0.111(6) -0.013(5) -0.055(5) -0.007(5)
C561 0.040(5) 0.037(4) 0.036(4) -0.012(3) 0.011(3) -0.005(4)
C562 0.050(6) 0.106(7) 0.075(5) -0.051(5) 0.014(4) 0.003(5)
C563 0.211(12) 0.055(6) 0.061(5) 0.012(4) 0.054(6) 0.013(6)
C721 0.099(7) 0.049(5) 0.060(5) 0.006(4) -0.024(5) -0.005(5)
C741 0.076(6) 0.072(5) 0.077(5) -0.035(4) 0.043(5) -0.005(5)
C761 0.055(6) 0.039(4) 0.078(5) 0.016(4) -0.009(4) -0.004(4)
C821 0.073(7) 0.120(7) 0.040(4) -0.016(4) -0.002(4) 0.036(6)
C841 0.057(6) 0.054(5) 0.068(5) -0.013(4) 0.026(4) -0.012(4)
C861 0.073(6) 0.043(4) 0.045(4) 0.008(3) 0.006(4) -0.007(4)

loop_
_atom_type_symbol
_atom_type_description
_atom_type_scat_dispersion_real
_atom_type_scat_dispersion_imag
_atom_type_scat_source
C C 0.0033 0.0016 'International Tables Vol C Tables 4.2.6.8 and 6.1.1.4'
H H 0.0000 0.0000 'International Tables Vol C Tables 4.2.6.8 and 6.1.1.4'
N N 0.0061 0.0033 'International Tables Vol C Tables 4.2.6.8 and 6.1.1.4'
Mg Mg 0.0486 0.0363 'International Tables Vol C Tables 4.2.6.8 and 6.1.1.4'
I I -0.4742 1.8119 'International Tables Vol C Tables 4.2.6.8 and 6.1.1.4'

loop_
_geom_angle_atom_site_label_1
_geom_angle_atom_site_label_2
_geom_angle_atom_site_label_3
_geom_angle
_geom_angle_site_symmetry_1
_geom_angle_site_symmetry_3
N3 Mg1 N1 62.54(17) . .
N3 Mg1 N2 31.21(14) . .
N1 Mg1 N2 31.37(14) . .
N3 Mg1 I2 128.89(14) . .
N1 Mg1 I2 143.16(16) . .
N2 Mg1 I2 147.79(13) . .
N3 Mg1 I1 117.06(15) . .
N1 Mg1 I1 110.00(14) . .
N2 Mg1 I1 116.59(13) . .
I2 Mg1 I1 95.08(5) . .
I4 Mg2 I1 113.90(8) . .
I4 Mg2 I3 97.16(6) . .
I1 Mg2 I3 112.88(7) . .
I4 Mg2 I2 117.21(7) . .
I1 Mg2 I2 96.24(6) . .
I3 Mg2 I2 120.55(8) . .
I4 Mg2 Mg3 49.18(4) . .
I1 Mg2 Mg3 131.31(8) . .
I3 Mg2 Mg3 48.29(4) . .
I2 Mg2 Mg3 132.45(8) . .
N4 Mg3 N6 62.28(17) . .
N4 Mg3 N5 30.88(14) . .
N6 Mg3 N5 31.41(14) . .
N4 Mg3 I3 140.98(16) . .
N6 Mg3 I3 129.39(14) . .
N5 Mg3 I3 146.05(13) . .
N4 Mg3 I4 109.31(15) . .
N6 Mg3 I4 118.75(15) . .
N5 Mg3 I4 117.81(12) . .
I3 Mg3 I4 96.06(5) . .
N4 Mg3 Mg2 142.12(15) . .
N6 Mg3 Mg2 150.78(16) . .
N5 Mg3 Mg2 165.63(13) . .
I3 Mg3 Mg2 48.25(4) . .
I4 Mg3 Mg2 48.10(4) . .
Mg2 I1 Mg1 84.02(6) . .
Mg1 I2 Mg2 84.64(6) . .
Mg2 I3 Mg3 83.46(6) . .
Mg2 I4 Mg3 82.72(6) . .
N2 N1 C11 114.2(4) . .
N2 N1 Mg1 93.7(3) . .
C11 N1 Mg1 151.9(4) . .
N3 N2 N1 109.5(4) . .
N3 N2 Mg1 54.8(3) . .
N1 N2 Mg1 54.9(2) . .
N2 N3 C41 112.3(4) . .
N2 N3 Mg1 94.0(3) . .
C41 N3 Mg1 151.7(4) . .
N5 N4 C61 114.7(4) . .
N5 N4 Mg3 94.4(3) . .
C61 N4 Mg3 150.8(4) . .
N4 N5 N6 109.7(4) . .
N4 N5 Mg3 54.7(3) . .
N6 N5 Mg3 55.0(2) . .
N5 N6 C91 112.2(4) . .
N5 N6 Mg3 93.6(3) . .
C91 N6 Mg3 153.6(4) . .
C12 C11 C16 121.0(5) . .
C12 C11 N1 115.6(5) . .
C16 C11 N1 123.4(6) . .
C11 C12 C13 120.0(6) . .
C11 C12 C21 121.1(5) . .
C13 C12 C21 118.7(6) . .
C14 C13 C12 119.4(6) . .
C15 C14 C13 120.5(6) . .
C14 C15 C16 120.8(6) . .
C15 C16 C11 118.2(6) . .
C15 C16 C31 117.0(6) . .
C11 C16 C31 124.7(5) . .
C22 C21 C26 120.2(6) . .
C22 C21 C12 122.1(6) . .
C26 C21 C12 117.5(5) . .
C23 C22 C21 119.3(6) . .
C23 C22 C221 121.1(6) . .
C21 C22 C221 119.6(6) . .
C24 C23 C22 122.3(6) . .
C23 C24 C25 118.0(6) . .
C23 C24 C241 122.4(6) . .
C25 C24 C241 119.6(6) . .
C24 C25 C26 122.8(6) . .
C25 C26 C21 117.2(6) . .
C25 C26 C261 121.3(6) . .
C21 C26 C261 121.5(6) . .
C36 C31 C32 119.0(6) . .
C36 C31 C16 120.3(5) . .
C32 C31 C16 120.5(5) . .
C33 C32 C31 119.3(5) . .
C33 C32 C321 119.4(6) . .
C31 C32 C321 121.4(6) . .
C34 C33 C32 122.1(6) . .
C35 C34 C33 117.9(6) . .
C35 C34 C341 121.4(6) . .
C33 C34 C341 120.7(7) . .
C34 C35 C36 122.3(6) . .
C31 C36 C35 119.5(6) . .
C31 C36 C361 121.0(6) . .
C35 C36 C361 119.5(5) . .
C46 C41 C42 119.5(6) . .
C46 C41 N3 120.5(5) . .
C42 C41 N3 120.0(5) . .
C43 C42 C41 117.9(5) . .
C43 C42 C51 118.7(5) . .
C41 C42 C51 123.4(5) . .
C42 C43 C44 122.4(5) . .
C45 C44 C43 118.9(6) . .
C46 C45 C44 119.3(6) . .
C45 C46 C41 121.9(6) . .
C52 C51 C56 119.5(5) . .
C52 C51 C42 118.1(5) . .
C56 C51 C42 122.1(5) . .
C51 C52 C53 118.8(6) . .
C51 C52 C521 122.7(5) . .
C53 C52 C521 118.5(5) . .
C54 C53 C52 123.0(5) . .
C55 C54 C53 117.5(6) . .
C55 C54 C541 120.8(6) . .
C53 C54 C541 121.7(5) . .
C54 C55 C56 122.2(6) . .
C51 C56 C55 119.0(5) . .
C51 C56 C561 122.1(5) . .
C55 C56 C561 118.9(6) . .
C62 C61 C66 121.5(6) . .
C62 C61 N4 116.0(5) . .
C66 C61 N4 122.4(6) . .
C61 C62 C63 120.5(6) . .
C61 C62 C71 122.9(5) . .
C63 C62 C71 116.6(6) . .
C64 C63 C62 119.0(6) . .
C65 C64 C63 119.2(6) . .
C64 C65 C66 124.1(6) . .
C65 C66 C61 115.5(6) . .
C65 C66 C81 117.9(6) . .
C61 C66 C81 126.6(6) . .
C76 C71 C72 119.9(5) . .
C76 C71 C62 119.1(6) . .
C72 C71 C62 120.9(5) . .
C73 C72 C71 118.5(5) . .
C73 C72 C721 120.9(6) . .
C71 C72 C721 120.5(6) . .
C74 C73 C72 122.6(6) . .
C73 C74 C75 118.4(6) . .
C73 C74 C741 120.0(6) . .
C75 C74 C741 121.6(6) . .
C74 C75 C76 121.5(6) . .
C75 C76 C71 119.1(6) . .
C75 C76 C761 119.4(6) . .
C71 C76 C761 121.4(5) . .
C86 C81 C82 119.1(6) . .
C86 C81 C66 121.2(6) . .
C82 C81 C66 119.4(7) . .
C83 C82 C81 119.6(7) . .
C83 C82 C821 121.3(6) . .
C81 C82 C821 119.0(7) . .
C84 C83 C82 122.1(6) . .
C83 C84 C85 117.8(6) . .
C83 C84 C841 120.9(7) . .
C85 C84 C841 121.4(7) . .
C84 C85 C86 121.9(6) . .
C81 C86 C85 119.3(6) . .
C81 C86 C861 120.8(6) . .
C85 C86 C861 119.9(6) . .
C96 C91 C92 119.9(5) . .
C96 C91 N6 121.1(5) . .
C92 C91 N6 118.9(5) . .
C93 C92 C91 117.5(5) . .
C93 C92 C101 118.7(5) . .
C91 C92 C101 123.6(5) . .
C92 C93 C94 122.0(6) . .
C95 C94 C93 119.8(6) . .
C96 C95 C94 120.0(6) . .
C95 C96 C91 120.8(6) . .
C102 C101 C106 119.2(6) . .
C102 C101 C92 121.3(6) . .
C106 C101 C92 119.3(6) . .
C101 C102 C103 120.0(6) . .
C101 C102 C107 121.7(6) . .
C103 C102 C107 118.3(7) . .
C104 C103 C102 121.1(7) . .
C105 C104 C103 117.6(7) . .
C105 C104 C110 122.3(8) . .
C103 C104 C110 120.1(8) . .
C104 C105 C106 123.6(7) . .
C101 C106 C105 118.5(6) . .
C101 C106 C113 122.1(6) . .
C105 C106 C113 119.4(6) . .
C108 C107 C102 112.2(6) . .
C108 C107 C109 109.2(5) . .
C102 C107 C109 113.1(5) . .
C111 C110 C112 126.0(7) . .
C111 C110 C104 117.0(7) . .
C112 C110 C104 115.0(7) . .
C106 C113 C115 113.3(5) . .
C106 C113 C114 111.6(5) . .
C115 C113 C114 109.5(5) . .
C52 C521 C523 111.9(5) . .
C52 C521 C522 112.2(5) . .
C523 C521 C522 110.0(5) . .
C543 C541 C542 110.5(5) . .
C543 C541 C54 110.1(5) . .
C542 C541 C54 114.0(5) . .
C562 C561 C56 113.8(5) . .
C562 C561 C563 111.1(6) . .
C56 C561 C563 109.6(5) . .

loop_
_geom_bond_atom_site_label_1
_geom_bond_atom_site_label_2
_geom_bond_distance
_geom_bond_site_symmetry_2
Mg1 N3 2.073(5) .
Mg1 N1 2.075(4) .
Mg1 N2 2.532(4) .
Mg1 I2 2.7446(19) .
Mg1 I1 2.794(2) .
Mg2 I4 2.735(2) .
Mg2 I1 2.736(2) .
Mg2 I3 2.738(2) .
Mg2 I2 2.753(2) .
Mg2 Mg3 3.645(2) .
Mg3 N4 2.068(5) .
Mg3 N6 2.074(4) .
Mg3 N5 2.527(4) .
Mg3 I3 2.7390(18) .
Mg3 I4 2.7811(19) .
N1 N2 1.321(5) .
N1 C11 1.440(6) .
N2 N3 1.315(5) .
N3 C41 1.431(6) .
N4 N5 1.301(5) .
N4 C61 1.422(6) .
N5 N6 1.319(5) .
N6 C91 1.442(6) .
C11 C12 1.386(7) .
C11 C16 1.404(7) .
C12 C13 1.390(7) .
C12 C21 1.518(7) .
C13 C14 1.390(7) .
C14 C15 1.384(8) .
C15 C16 1.392(7) .
C16 C31 1.484(8) .
C21 C22 1.388(7) .
C21 C26 1.410(7) .
C22 C23 1.383(7) .
C22 C221 1.516(7) .
C23 C24 1.369(7) .
C24 C25 1.371(7) .
C24 C241 1.522(8) .
C25 C26 1.404(7) .
C26 C261 1.507(7) .
C31 C36 1.394(7) .
C31 C32 1.403(7) .
C32 C33 1.397(7) .
C32 C321 1.512(6) .
C33 C34 1.377(7) .
C34 C35 1.369(8) .
C34 C341 1.503(8) .
C35 C36 1.397(7) .
C36 C361 1.511(7) .
C41 C46 1.378(7) .
C41 C42 1.403(6) .
C42 C43 1.382(7) .
C42 C51 1.501(7) .
C43 C44 1.386(7) .
C44 C45 1.384(7) .
C45 C46 1.377(7) .
C51 C52 1.399(7) .
C51 C56 1.401(7) .
C52 C53 1.404(7) .
C52 C521 1.501(7) .
C53 C54 1.377(7) .
C54 C55 1.374(7) .
C54 C541 1.518(7) .
C55 C56 1.418(7) .
C56 C561 1.541(7) .
C61 C62 1.373(8) .
C61 C66 1.418(7) .
C62 C63 1.404(7) .
C62 C71 1.507(7) .
C63 C64 1.392(7) .
C64 C65 1.364(8) .
C65 C66 1.395(8) .
C66 C81 1.474(8) .
C71 C76 1.394(7) .
C71 C72 1.400(7) .
C72 C73 1.378(7) .
C72 C721 1.504(7) .
C73 C74 1.369(7) .
C74 C75 1.380(7) .
C74 C741 1.540(7) .
C75 C76 1.386(7) .
C76 C761 1.508(7) .
C81 C86 1.387(8) .
C81 C82 1.406(8) .
C82 C83 1.380(8) .
C82 C821 1.507(8) .
C83 C84 1.378(8) .
C84 C85 1.380(7) .
C84 C841 1.505(8) .
C85 C86 1.400(7) .
C86 C861 1.517(7) .
C91 C96 1.398(7) .
C91 C92 1.416(7) .
C92 C93 1.387(7) .
C92 C101 1.497(7) .
C93 C94 1.387(7) .
C94 C95 1.379(7) .
C95 C96 1.370(7) .
C101 C102 1.391(8) .
C101 C106 1.392(7) .
C102 C103 1.406(8) .
C102 C107 1.526(8) .
C103 C104 1.383(9) .
C104 C105 1.357(9) .
C104 C110 1.536(9) .
C105 C106 1.395(7) .
C106 C113 1.499(8) .
C107 C108 1.512(8) .
C107 C109 1.527(7) .
C110 C111 1.367(8) .
C110 C112 1.368(8) .
C113 C115 1.534(7) .
C113 C114 1.544(7) .
C521 C523 1.542(7) .
C521 C522 1.558(7) .
C541 C543 1.516(7) .
C541 C542 1.517(7) .
C561 C562 1.519(7) .
C561 C563 1.542(7) .

loop_
_geom_torsion_atom_site_label_1
_geom_torsion_atom_site_label_2
_geom_torsion_atom_site_label_3
_geom_torsion_atom_site_label_4
_geom_torsion
_geom_torsion_site_symmetry_1
_geom_torsion_site_symmetry_2
_geom_torsion_site_symmetry_3
_geom_torsion_site_symmetry_4
I4 Mg2 Mg3 N4 -64.5(3) . . . .
I1 Mg2 Mg3 N4 -151.9(2) . . . .
I3 Mg2 Mg3 N4 123.3(3) . . . .
I2 Mg2 Mg3 N4 27.1(3) . . . .
I4 Mg2 Mg3 N6 73.7(3) . . . .
I1 Mg2 Mg3 N6 -13.6(3) . . . .
I3 Mg2 Mg3 N6 -98.5(3) . . . .
I2 Mg2 Mg3 N6 165.4(3) . . . .
I4 Mg2 Mg3 N5 -12.5(6) . . . .
I1 Mg2 Mg3 N5 -99.8(6) . . . .
I3 Mg2 Mg3 N5 175.4(6) . . . .
I2 Mg2 Mg3 N5 79.2(6) . . . .
I4 Mg2 Mg3 I3 172.19(8) . . . .
I1 Mg2 Mg3 I3 84.84(10) . . . .
I2 Mg2 Mg3 I3 -96.16(11) . . . .
I1 Mg2 Mg3 I4 -87.34(11) . . . .
I3 Mg2 Mg3 I4 -172.19(8) . . . .
I2 Mg2 Mg3 I4 91.65(11) . . . .
I4 Mg2 I1 Mg1 122.24(8) . . . .
I3 Mg2 I1 Mg1 -128.18(8) . . . .
I2 Mg2 I1 Mg1 -1.23(6) . . . .
Mg3 Mg2 I1 Mg1 178.02(11) . . . .
N3 Mg1 I1 Mg2 -137.63(16) . . . .
N1 Mg1 I1 Mg2 153.78(17) . . . .
N2 Mg1 I1 Mg2 -172.72(15) . . . .
I2 Mg1 I1 Mg2 1.24(6) . . . .
N3 Mg1 I2 Mg2 130.0(2) . . . .
N1 Mg1 I2 Mg2 -135.0(3) . . . .
N2 Mg1 I2 Mg2 168.6(3) . . . .
I1 Mg1 I2 Mg2 -1.23(6) . . . .
I4 Mg2 I2 Mg1 -119.71(9) . . . .
I1 Mg2 I2 Mg1 1.26(6) . . . .
I3 Mg2 I2 Mg1 122.50(8) . . . .
Mg3 Mg2 I2 Mg1 -177.98(12) . . . .
I4 Mg2 I3 Mg3 -5.95(6) . . . .
I1 Mg2 I3 Mg3 -125.71(9) . . . .
I2 Mg2 I3 Mg3 121.59(9) . . . .
N4 Mg3 I3 Mg2 -125.4(2) . . . .
N6 Mg3 I3 Mg2 141.3(2) . . . .
N5 Mg3 I3 Mg2 -177.9(3) . . . .
I4 Mg3 I3 Mg2 5.84(6) . . . .
I1 Mg2 I4 Mg3 124.84(8) . . . .
I3 Mg2 I4 Mg3 5.87(6) . . . .
I2 Mg2 I4 Mg3 -123.97(9) . . . .
N4 Mg3 I4 Mg2 144.03(17) . . . .
N6 Mg3 I4 Mg2 -147.69(17) . . . .
N5 Mg3 I4 Mg2 176.53(16) . . . .
I3 Mg3 I4 Mg2 -5.85(6) . . . .
N3 Mg1 N1 N2 -2.3(3) . . . .
I2 Mg1 N1 N2 -121.4(3) . . . .
I1 Mg1 N1 N2 108.5(3) . . . .
N3 Mg1 N1 C11 -175.2(8) . . . .
N2 Mg1 N1 C11 -172.8(10) . . . .
I2 Mg1 N1 C11 65.7(9) . . . .
I1 Mg1 N1 C11 -64.3(8) . . . .
C11 N1 N2 N3 179.8(4) . . . .
Mg1 N1 N2 N3 3.5(4) . . . .
C11 N1 N2 Mg1 176.3(5) . . . .
N1 Mg1 N2 N3 -176.0(5) . . . .
I2 Mg1 N2 N3 -69.7(4) . . . .
I1 Mg1 N2 N3 98.9(3) . . . .
N3 Mg1 N2 N1 176.0(5) . . . .
I2 Mg1 N2 N1 106.3(3) . . . .
I1 Mg1 N2 N1 -85.1(3) . . . .
N1 N2 N3 C41 -172.8(4) . . . .
Mg1 N2 N3 C41 -169.3(5) . . . .
N1 N2 N3 Mg1 -3.5(4) . . . .
N1 Mg1 N3 N2 2.3(3) . . . .
I2 Mg1 N3 N2 140.0(3) . . . .
I1 Mg1 N3 N2 -97.3(3) . . . .
N1 Mg1 N3 C41 161.2(8) . . . .
N2 Mg1 N3 C41 158.8(10) . . . .
I2 Mg1 N3 C41 -61.1(8) . . . .
I1 Mg1 N3 C41 61.5(8) . . . .
N6 Mg3 N4 N5 -0.9(3) . . . .
I3 Mg3 N4 N5 -120.2(3) . . . .
I4 Mg3 N4 N5 112.2(3) . . . .
Mg2 Mg3 N4 N5 157.6(3) . . . .
N6 Mg3 N4 C61 -175.7(9) . . . .
N5 Mg3 N4 C61 -174.8(10) . . . .
I3 Mg3 N4 C61 65.0(9) . . . .
I4 Mg3 N4 C61 -62.6(9) . . . .
Mg2 Mg3 N4 C61 -17.2(10) . . . .
C61 N4 N5 N6 178.5(5) . . . .
Mg3 N4 N5 N6 1.3(4) . . . .
C61 N4 N5 Mg3 177.2(5) . . . .
N6 Mg3 N5 N4 178.5(5) . . . .
I3 Mg3 N5 N4 103.1(4) . . . .
I4 Mg3 N5 N4 -81.2(3) . . . .
Mg2 Mg3 N5 N4 -70.7(7) . . . .
N4 Mg3 N5 N6 -178.5(5) . . . .
I3 Mg3 N5 N6 -75.4(4) . . . .
I4 Mg3 N5 N6 100.4(3) . . . .
Mg2 Mg3 N5 N6 110.8(6) . . . .
N4 N5 N6 C91 -175.8(4) . . . .
Mg3 N5 N6 C91 -174.5(5) . . . .
N4 N5 N6 Mg3 -1.3(4) . . . .
N4 Mg3 N6 N5 0.9(3) . . . .
I3 Mg3 N6 N5 135.6(3) . . . .
I4 Mg3 N6 N5 -97.0(3) . . . .
Mg2 Mg3 N6 N5 -151.6(3) . . . .
N4 Mg3 N6 C91 169.4(9) . . . .
N5 Mg3 N6 C91 168.5(10) . . . .
I3 Mg3 N6 C91 -55.8(9) . . . .
I4 Mg3 N6 C91 71.5(8) . . . .
Mg2 Mg3 N6 C91 16.9(10) . . . .
N2 N1 C11 C12 142.5(5) . . . .
Mg1 N1 C11 C12 -45.4(10) . . . .
N2 N1 C11 C16 -40.3(7) . . . .
Mg1 N1 C11 C16 131.8(7) . . . .
C16 C11 C12 C13 1.9(8) . . . .
N1 C11 C12 C13 179.1(5) . . . .
C16 C11 C12 C21 176.2(5) . . . .
N1 C11 C12 C21 -6.6(8) . . . .
C11 C12 C13 C14 -2.1(8) . . . .
C21 C12 C13 C14 -176.6(5) . . . .
C12 C13 C14 C15 2.2(9) . . . .
C13 C14 C15 C16 -2.0(9) . . . .
C14 C15 C16 C11 1.7(8) . . . .
C14 C15 C16 C31 180.0(5) . . . .
C12 C11 C16 C15 -1.7(8) . . . .
N1 C11 C16 C15 -178.7(5) . . . .
C12 C11 C16 C31 -179.8(5) . . . .
N1 C11 C16 C31 3.2(8) . . . .
C11 C12 C21 C22 98.3(7) . . . .
C13 C12 C21 C22 -87.3(7) . . . .
C11 C12 C21 C26 -86.8(7) . . . .
C13 C12 C21 C26 87.6(7) . . . .
C26 C21 C22 C23 2.3(9) . . . .
C12 C21 C22 C23 177.1(5) . . . .
C26 C21 C22 C221 -178.8(5) . . . .
C12 C21 C22 C221 -4.1(9) . . . .
C21 C22 C23 C24 -2.4(10) . . . .
C221 C22 C23 C24 178.8(6) . . . .
C22 C23 C24 C25 3.4(10) . . . .
C22 C23 C24 C241 -177.8(6) . . . .
C23 C24 C25 C26 -4.4(10) . . . .
C241 C24 C25 C26 176.7(6) . . . .
C24 C25 C26 C21 4.4(9) . . . .
C24 C25 C26 C261 -177.9(6) . . . .
C22 C21 C26 C25 -3.2(9) . . . .
C12 C21 C26 C25 -178.3(5) . . . .
C22 C21 C26 C261 179.0(6) . . . .
C12 C21 C26 C261 4.0(9) . . . .
C15 C16 C31 C36 -73.1(7) . . . .
C11 C16 C31 C36 105.0(6) . . . .
C15 C16 C31 C32 102.1(6) . . . .
C11 C16 C31 C32 -79.7(7) . . . .
C36 C31 C32 C33 -0.4(8) . . . .
C16 C31 C32 C33 -175.7(5) . . . .
C36 C31 C32 C321 178.9(5) . . . .
C16 C31 C32 C321 3.6(8) . . . .
C31 C32 C33 C34 0.5(8) . . . .
C321 C32 C33 C34 -178.8(5) . . . .
C32 C33 C34 C35 -1.0(9) . . . .
C32 C33 C34 C341 180.0(5) . . . .
C33 C34 C35 C36 1.3(9) . . . .
C341 C34 C35 C36 -179.6(6) . . . .
C32 C31 C36 C35 0.7(8) . . . .
C16 C31 C36 C35 176.0(5) . . . .
C32 C31 C36 C361 178.6(5) . . . .
C16 C31 C36 C361 -6.2(8) . . . .
C34 C35 C36 C31 -1.2(9) . . . .
C34 C35 C36 C361 -179.1(5) . . . .
N2 N3 C41 C46 31.1(7) . . . .
Mg1 N3 C41 C46 -126.0(7) . . . .
N2 N3 C41 C42 -150.4(5) . . . .
Mg1 N3 C41 C42 52.6(10) . . . .
C46 C41 C42 C43 -1.6(8) . . . .
N3 C41 C42 C43 179.8(5) . . . .
C46 C41 C42 C51 177.0(5) . . . .
N3 C41 C42 C51 -1.5(8) . . . .
C41 C42 C43 C44 1.9(8) . . . .
C51 C42 C43 C44 -176.8(5) . . . .
C42 C43 C44 C45 -0.5(8) . . . .
C43 C44 C45 C46 -1.1(8) . . . .
C44 C45 C46 C41 1.4(8) . . . .
C42 C41 C46 C45 0.0(8) . . . .
N3 C41 C46 C45 178.5(5) . . . .
C43 C42 C51 C52 69.9(6) . . . .
C41 C42 C51 C52 -108.8(6) . . . .
C43 C42 C51 C56 -103.9(6) . . . .
C41 C42 C51 C56 77.5(7) . . . .
C56 C51 C52 C53 0.1(8) . . . .
C42 C51 C52 C53 -173.8(5) . . . .
C56 C51 C52 C521 -179.4(5) . . . .
C42 C51 C52 C521 6.6(8) . . . .
C51 C52 C53 C54 0.8(8) . . . .
C521 C52 C53 C54 -179.6(5) . . . .
C52 C53 C54 C55 -1.8(8) . . . .
C52 C53 C54 C541 178.9(5) . . . .
C53 C54 C55 C56 2.1(8) . . . .
C541 C54 C55 C56 -178.6(5) . . . .
C52 C51 C56 C55 0.1(8) . . . .
C42 C51 C56 C55 173.8(5) . . . .
C52 C51 C56 C561 -177.0(5) . . . .
C42 C51 C56 C561 -3.3(8) . . . .
C54 C55 C56 C51 -1.3(8) . . . .
C54 C55 C56 C561 175.9(5) . . . .
N5 N4 C61 C62 150.8(5) . . . .
Mg3 N4 C61 C62 -35.0(11) . . . .
N5 N4 C61 C66 -32.2(8) . . . .
Mg3 N4 C61 C66 142.1(7) . . . .
C66 C61 C62 C63 1.9(10) . . . .
N4 C61 C62 C63 179.0(5) . . . .
C66 C61 C62 C71 -176.9(6) . . . .
N4 C61 C62 C71 0.2(9) . . . .
C61 C62 C63 C64 -1.3(10) . . . .
C71 C62 C63 C64 177.5(6) . . . .
C62 C63 C64 C65 1.5(12) . . . .
C63 C64 C65 C66 -2.4(13) . . . .
C64 C65 C66 C61 2.9(11) . . . .
C64 C65 C66 C81 -176.3(8) . . . .
C62 C61 C66 C65 -2.5(9) . . . .
N4 C61 C66 C65 -179.4(6) . . . .
C62 C61 C66 C81 176.6(6) . . . .
N4 C61 C66 C81 -0.3(10) . . . .
C61 C62 C71 C76 94.1(7) . . . .
C63 C62 C71 C76 -84.7(7) . . . .
C61 C62 C71 C72 -89.4(8) . . . .
C63 C62 C71 C72 91.8(7) . . . .
C76 C71 C72 C73 -0.2(8) . . . .
C62 C71 C72 C73 -176.6(5) . . . .
C76 C71 C72 C721 176.0(5) . . . .
C62 C71 C72 C721 -0.4(8) . . . .
C71 C72 C73 C74 -0.2(9) . . . .
C721 C72 C73 C74 -176.4(6) . . . .
C72 C73 C74 C75 0.0(9) . . . .
C72 C73 C74 C741 -179.3(5) . . . .
C73 C74 C75 C76 0.5(9) . . . .
C741 C74 C75 C76 179.8(5) . . . .
C74 C75 C76 C71 -0.9(9) . . . .
C74 C75 C76 C761 177.4(6) . . . .
C72 C71 C76 C75 0.7(8) . . . .
C62 C71 C76 C75 177.2(5) . . . .
C72 C71 C76 C761 -177.6(5) . . . .
C62 C71 C76 C761 -1.1(8) . . . .
C65 C66 C81 C86 95.4(7) . . . .
C61 C66 C81 C86 -83.7(8) . . . .
C65 C66 C81 C82 -78.0(8) . . . .
C61 C66 C81 C82 102.9(7) . . . .
C86 C81 C82 C83 -4.5(9) . . . .
C66 C81 C82 C83 169.1(6) . . . .
C86 C81 C82 C821 172.4(6) . . . .
C66 C81 C82 C821 -14.0(9) . . . .
C81 C82 C83 C84 1.8(10) . . . .
C821 C82 C83 C84 -175.0(6) . . . .
C82 C83 C84 C85 2.2(9) . . . .
C82 C83 C84 C841 -176.6(5) . . . .
C83 C84 C85 C86 -3.6(9) . . . .
C841 C84 C85 C86 175.2(5) . . . .
C82 C81 C86 C85 3.1(8) . . . .
C66 C81 C86 C85 -170.3(5) . . . .
C82 C81 C86 C861 -176.2(5) . . . .
C66 C81 C86 C861 10.3(8) . . . .
C84 C85 C86 C81 0.9(9) . . . .
C84 C85 C86 C861 -179.7(5) . . . .
N5 N6 C91 C96 30.9(7) . . . .
Mg3 N6 C91 C96 -136.7(7) . . . .
N5 N6 C91 C92 -152.7(5) . . . .
Mg3 N6 C91 C92 39.7(11) . . . .
C96 C91 C92 C93 -3.6(8) . . . .
N6 C91 C92 C93 -180.0(5) . . . .
C96 C91 C92 C101 -178.5(5) . . . .
N6 C91 C92 C101 5.0(8) . . . .
C91 C92 C93 C94 2.0(9) . . . .
C101 C92 C93 C94 177.2(5) . . . .
C92 C93 C94 C95 -0.9(9) . . . .
C93 C94 C95 C96 1.3(10) . . . .
C94 C95 C96 C91 -3.0(10) . . . .
C92 C91 C96 C95 4.2(9) . . . .
N6 C91 C96 C95 -179.5(5) . . . .
C93 C92 C101 C102 -98.5(7) . . . .
C91 C92 C101 C102 76.4(7) . . . .
C93 C92 C101 C106 75.6(7) . . . .
C91 C92 C101 C106 -109.5(6) . . . .
C106 C101 C102 C103 -2.1(8) . . . .
C92 C101 C102 C103 172.0(5) . . . .
C106 C101 C102 C107 179.0(5) . . . .
C92 C101 C102 C107 -6.9(9) . . . .
C101 C102 C103 C104 0.3(9) . . . .
C107 C102 C103 C104 179.2(6) . . . .
C102 C103 C104 C105 2.0(10) . . . .
C102 C103 C104 C110 -178.7(6) . . . .
C103 C104 C105 C106 -2.5(10) . . . .
C110 C104 C105 C106 178.2(6) . . . .
C102 C101 C106 C105 1.7(8) . . . .
C92 C101 C106 C105 -172.5(5) . . . .
C102 C101 C106 C113 -178.7(5) . . . .
C92 C101 C106 C113 7.1(8) . . . .
C104 C105 C106 C101 0.7(9) . . . .
C104 C105 C106 C113 -179.0(6) . . . .
C101 C102 C107 C108 -121.3(7) . . . .
C103 C102 C107 C108 59.8(8) . . . .
C101 C102 C107 C109 114.7(6) . . . .
C103 C102 C107 C109 -64.2(8) . . . .
C105 C104 C110 C111 79.7(12) . . . .
C103 C104 C110 C111 -99.6(10) . . . .
C105 C104 C110 C112 -115.6(10) . . . .
C103 C104 C110 C112 65.1(12) . . . .
C101 C106 C113 C115 -113.6(6) . . . .
C105 C106 C113 C115 66.1(7) . . . .
C101 C106 C113 C114 122.3(6) . . . .
C105 C106 C113 C114 -58.1(7) . . . .
C51 C52 C521 C523 -114.8(6) . . . .
C53 C52 C521 C523 65.7(7) . . . .
C51 C52 C521 C522 121.0(6) . . . .
C53 C52 C521 C522 -58.6(7) . . . .
C55 C54 C541 C543 93.0(7) . . . .
C53 C54 C541 C543 -87.7(7) . . . .
C55 C54 C541 C542 -142.1(6) . . . .
C53 C54 C541 C542 37.1(8) . . . .
C51 C56 C561 C562 -135.7(6) . . . .
C55 C56 C561 C562 47.2(7) . . . .
C51 C56 C561 C563 99.3(7) . . . .
C55 C56 C561 C563 -77.8(7) . . . .
